data_7202577
loop_
_publ_author_name
'Daly, Susan M.'
'Grassi, Michele'
'Shenoy, Devanand K.'
'Ugozzoli, Franco'
'Dalcanale, Enrico'

_publ_section_title
;
 Supramolecular surface plasmon resonance (SPR) sensors for
 organophosphorus vapor detection
;
_journal_issue 18
_journal_name_full 'Journal of Materials Chemistry'
_journal_page_first 1809
_journal_paper_doi 10.1039/b615516b
_journal_volume 17
_journal_year 2007
_chemical_formula_sum 'C43 H49 O16 P2'
_chemical_formula_weight 883.76
_chemical_name_systematic
;
?
;
_space_group_IT_number 61
_symmetry_space_group_name_Hall '-P 2bc 2ac'
_symmetry_space_group_name_H-M 'P c a b'
_atom_sites_solution_hydrogens geom
_atom_sites_solution_primary direct
_atom_sites_solution_secondary difmap
_audit_creation_method SHELXL-97
_cell_angle_alpha 90.00
_cell_angle_beta 90.00
_cell_angle_gamma 90.00
_cell_formula_units_Z 8
_cell_length_a 15.888(5)
_cell_length_b 16.518(5)
_cell_length_c 33.306(5)
_cell_measurement_reflns_used 4044
_cell_measurement_temperature 293(2)
_cell_measurement_theta_max 19
_cell_measurement_theta_min 2
_cell_volume 8741(4)
_computing_cell_refinement 'Brucker software 2005'
_computing_data_collection 'Brucker software 2005'
_computing_data_reduction 'Brucker software 2005'
_computing_molecular_graphics 'Accelrys DsViewer Pro 2005'
_computing_structure_refinement 'SHELXL-97 (Sheldrick, 1997)'
_computing_structure_solution 'SHELXS-97 (Sheldrick, 1990)'
_diffrn_ambient_temperature 293(2)
_diffrn_detector_area_resol_mean 1Kev
_diffrn_measured_fraction_theta_full 0.999
_diffrn_measured_fraction_theta_max 0.999
_diffrn_measurement_device_type 'Bruckert SMART'
_diffrn_measurement_method CCD
_diffrn_radiation_monochromator graphite
_diffrn_radiation_source 'fine-focus sealed tube'
_diffrn_radiation_type MoK\a
_diffrn_radiation_wavelength 0.71069
_diffrn_reflns_av_R_equivalents 0.0545
_diffrn_reflns_av_sigmaI/netI 0.0255
_diffrn_reflns_limit_h_max 15
_diffrn_reflns_limit_h_min -15
_diffrn_reflns_limit_k_max 15
_diffrn_reflns_limit_k_min -15
_diffrn_reflns_limit_l_max 31
_diffrn_reflns_limit_l_min -25
_diffrn_reflns_number 24246
_diffrn_reflns_theta_full 19.95
_diffrn_reflns_theta_max 19.95
_diffrn_reflns_theta_min 1.74
_exptl_absorpt_coefficient_mu 0.171
_exptl_absorpt_correction_T_max 1.0
_exptl_absorpt_correction_T_min 0.83
_exptl_absorpt_correction_type empirical
_exptl_crystal_colour Colorless
_exptl_crystal_density_diffrn 1.343
_exptl_crystal_density_meas ?
_exptl_crystal_density_method .
_exptl_crystal_description 'Thick column'
_exptl_crystal_F_000 3720
_exptl_crystal_size_max 0.4
_exptl_crystal_size_mid 0.2
_exptl_crystal_size_min 0.1
_refine_diff_density_max 0.848
_refine_diff_density_min -0.387
_refine_diff_density_rms 0.062
_refine_ls_extinction_method none
_refine_ls_goodness_of_fit_ref 1.525
_refine_ls_hydrogen_treatment constr
_refine_ls_matrix_type full
_refine_ls_number_parameters 519
_refine_ls_number_reflns 4044
_refine_ls_number_restraints 0
_refine_ls_restrained_S_all 1.525
_refine_ls_R_factor_all 0.1029
_refine_ls_R_factor_gt 0.0971
_refine_ls_shift/su_max 0.027
_refine_ls_shift/su_mean 0.004
_refine_ls_structure_factor_coef Fsqd
_refine_ls_weighting_details 'calc w=1/[\s^2^(Fo^2^)+(0.2000P)^2^+0.0000P] where P=(Fo^2^+2Fc^2^)/3'
_refine_ls_weighting_scheme calc
_refine_ls_wR_factor_gt 0.3308
_refine_ls_wR_factor_ref 0.3328
_reflns_number_gt 3620
_reflns_number_total 4044
_reflns_threshold_expression >2sigma(I)
_cod_data_source_file b615516b.txt
_cod_data_source_block dmmpout
_cod_depositor_comments
;
The following automatic conversions were performed:
'_exptl_absorpt_correction_type' value 'Empirical' changed to 'empirical'
according to '/home/saulius/struct/CIF-dictionaries/cif_core.dic'
dictionary named 'cif_core.dic' version 2.4.1 from 2010-06-29.

Automatic conversion script
Id: cif_fix_enum 1527 2010-12-29 10:47:43Z saulius 
;
_cod_database_code 7202577

loop_
_symmetry_equiv_pos_as_xyz
'x, y, z'
'-x, -y+1/2, z+1/2'
'x+1/2, -y, -z+1/2'
'-x+1/2, y+1/2, -z'
'-x, -y, -z'
'x, y-1/2, -z-1/2'
'-x-1/2, y, z-1/2'
'x-1/2, -y-1/2, z'

loop_
_atom_site_label
_atom_site_type_symbol
_atom_site_fract_x
_atom_site_fract_y
_atom_site_fract_z
_atom_site_U_iso_or_equiv
_atom_site_adp_type
_atom_site_occupancy
_atom_site_symmetry_multiplicity
_atom_site_calc_flag
_atom_site_refinement_flags
_atom_site_disorder_assembly
_atom_site_disorder_group
P1 P 0.63679(19) -0.05004(15) 0.06240(7) 0.1041(10) Uani 1 1 d . . .
O100 O 0.2865(2) 0.2390(2) 0.14264(12) 0.0567(12) Uani 1 1 d . . .
O3 O 0.1749(2) 0.2751(2) 0.18543(12) 0.0515(12) Uani 1 1 d . . .
O4 O -0.0668(3) -0.2152(3) 0.14850(14) 0.0687(13) Uani 1 1 d . . .
O5 O -0.1360(2) 0.0187(3) 0.22493(12) 0.0607(13) Uani 1 1 d . . .
O6 O 0.3620(3) 0.0032(3) 0.06981(15) 0.0781(15) Uani 1 1 d . . .
O7 O 0.0428(3) -0.2476(3) 0.10368(13) 0.0705(14) Uani 1 1 d . . .
O8 O 0.2977(3) -0.1245(3) 0.05947(13) 0.0742(14) Uani 1 1 d . . .
O9 O -0.0738(2) 0.1456(3) 0.23421(12) 0.0592(12) Uani 1 1 d . . .
C10 C 0.1882(3) 0.1523(4) 0.22313(16) 0.0468(16) Uani 1 1 d . . .
C11 C 0.0609(4) 0.0839(3) 0.24783(15) 0.0485(16) Uani 1 1 d . . .
C100 C 0.2828(3) 0.1526(4) 0.21771(16) 0.0473(16) Uani 1 1 d . . .
H42 H 0.3037 0.2077 0.2185 0.057 Uiso 1 1 calc R . .
H43 H 0.3093 0.1223 0.2392 0.057 Uiso 1 1 calc R . .
C13 C 0.3037(3) 0.1147(4) 0.17795(18) 0.0461(15) Uani 1 1 d . . .
C14 C 0.3040(4) 0.1540(4) 0.14291(17) 0.0477(16) Uani 1 1 d . . .
C16 C -0.0440(4) -0.1589(4) 0.1775(2) 0.0579(17) Uani 1 1 d . . .
C17 C 0.2736(4) -0.1415(3) 0.1297(2) 0.0540(18) Uani 1 1 d . . .
C18 C 0.3228(3) 0.0311(3) 0.17611(19) 0.0476(16) Uani 1 1 d . . .
H24 H 0.3236 0.0012 0.1998 0.057 Uiso 1 1 calc R . .
C19 C -0.0780(4) -0.0419(4) 0.21603(18) 0.0519(16) Uani 1 1 d . . .
C20 C 0.2232(5) -0.1721(4) 0.1601(2) 0.0602(19) Uani 1 1 d . . .
H26 H 0.2422 -0.1695 0.1865 0.072 Uiso 1 1 calc R . .
C21 C 0.3400(3) 0.0375(4) 0.1062(2) 0.0608(19) Uani 1 1 d . . .
C22 C 0.0133(4) 0.1443(4) 0.22922(16) 0.0492(16) Uiso 1 1 d . . .
C23 C 0.0500(4) 0.2083(3) 0.20753(17) 0.0496(16) Uani 1 1 d . . .
C24 C 0.0481(4) -0.1131(4) 0.22688(18) 0.0571(18) Uani 1 1 d . . .
H25 H 0.0979 -0.1196 0.2413 0.068 Uiso 1 1 calc R . .
C25 C 0.3397(4) -0.0065(4) 0.14119(17) 0.0529(17) Uani 1 1 d . . .
C26 C 0.1491(4) 0.0900(4) 0.24370(17) 0.0494(16) Uani 1 1 d . . .
H23 H 0.1825 0.0502 0.2554 0.059 Uiso 1 1 calc R . .
C27 C -0.0044(4) -0.0471(4) 0.23633(17) 0.0499(16) Uani 1 1 d . . .
C28 C 0.0913(4) -0.2340(4) 0.18670(18) 0.0611(18) Uani 1 1 d . . .
H46 H 0.1267 -0.2463 0.2096 0.073 Uiso 1 1 calc R . .
H47 H 0.0610 -0.2827 0.1793 0.073 Uiso 1 1 calc R . .
C29 C -0.1199(4) 0.0967(4) 0.2088(2) 0.0622(18) Uani 1 1 d . . .
H27 H -0.0897 0.0908 0.1836 0.075 Uiso 1 1 calc R . .
H28 H -0.1732 0.1229 0.2029 0.075 Uiso 1 1 calc R . .
C30 C 0.0207(4) 0.0138(4) 0.26707(19) 0.0578(17) Uani 1 1 d . . .
H45 H -0.0286 0.0315 0.2818 0.069 Uiso 1 1 calc R . .
H44 H 0.0596 -0.0106 0.2860 0.069 Uiso 1 1 calc R . .
C31 C 0.3192(4) 0.1220(4) 0.10558(17) 0.0519(16) Uani 1 1 d . . .
C32 C 0.1996(4) 0.2625(3) 0.14632(17) 0.0468(16) Uani 1 1 d . . .
H32 H 0.1633 0.2220 0.1336 0.056 Uiso 1 1 calc R . .
C33 C 0.1200(4) -0.2084(4) 0.1131(2) 0.0576(18) Uani 1 1 d . . .
C34 C 0.3562(4) -0.0980(4) 0.1406(2) 0.0656(19) Uani 1 1 d . . .
H41 H 0.3992 -0.1107 0.1209 0.079 Uiso 1 1 calc R . .
H40 H 0.3757 -0.1159 0.1667 0.079 Uiso 1 1 calc R . .
C35 C 0.1447(4) -0.2066(3) 0.15220(18) 0.0498(16) Uani 1 1 d . . .
C36 C 0.1666(5) -0.1814(4) 0.0809(2) 0.069(2) Uani 1 1 d . . .
C37 C -0.1005(4) -0.0971(4) 0.18489(18) 0.0613(19) Uani 1 1 d . . .
C38 C 0.1363(4) 0.2097(4) 0.20476(18) 0.0499(16) Uani 1 1 d . . .
C39 C 0.1934(4) 0.3428(4) 0.1238(3) 0.067(2) Uani 1 1 d . . .
C40 C -0.0029(4) 0.2717(4) 0.1864(2) 0.069(2) Uani 1 1 d . . .
H19 H -0.0308 0.2476 0.1638 0.104 Uiso 1 1 calc R . .
H18 H 0.0327 0.3150 0.1773 0.104 Uiso 1 1 calc R . .
H17 H -0.0441 0.2928 0.2047 0.104 Uiso 1 1 calc R . .
C41 C 0.2480(4) -0.1482(4) 0.09099(19) 0.0564(18) Uani 1 1 d . . .
C42 C -0.0308(5) -0.2057(5) 0.1094(2) 0.076(2) Uani 1 1 d . . .
H42A H -0.0715 -0.2236 0.0896 0.091 Uiso 1 1 calc R . .
H42B H -0.0202 -0.1487 0.1048 0.091 Uiso 1 1 calc R . .
C44 C 0.0294(4) -0.1678(4) 0.19762(19) 0.0564(17) Uani 1 1 d . . .
O46 O 0.2155(5) 0.4053(4) 0.1396(2) 0.144(3) Uani 1 1 d . . .
C48 C -0.1843(5) -0.0908(5) 0.1631(2) 0.083(2) Uani 1 1 d . . .
H14 H -0.1753 -0.0695 0.1366 0.125 Uiso 1 1 calc R . .
H15 H -0.2211 -0.0554 0.1777 0.125 Uiso 1 1 calc R . .
H13 H -0.2094 -0.1435 0.1612 0.125 Uiso 1 1 calc R . .
C49 C 0.1370(6) -0.1836(5) 0.03942(19) 0.096(3) Uani 1 1 d . . .
H12 H 0.1781 -0.2103 0.0230 0.145 Uiso 1 1 calc R . .
H11 H 0.1287 -0.1294 0.0299 0.145 Uiso 1 1 calc R . .
H10 H 0.0848 -0.2127 0.0381 0.145 Uiso 1 1 calc R . .
C50 C 0.2970(5) -0.0420(5) 0.0490(2) 0.083(2) Uani 1 1 d . . .
H30 H 0.2424 -0.0191 0.0554 0.099 Uiso 1 1 calc R . .
H29 H 0.3054 -0.0369 0.0202 0.099 Uiso 1 1 calc R . .
C51 C 0.3193(5) 0.1685(5) 0.0674(2) 0.081(2) Uani 1 1 d . . .
H20 H 0.2807 0.2131 0.0695 0.122 Uiso 1 1 calc R . .
H22 H 0.3022 0.1338 0.0457 0.122 Uiso 1 1 calc R . .
H21 H 0.3749 0.1888 0.0622 0.122 Uiso 1 1 calc R . .
O300 O 0.1664(6) 0.3372(3) 0.08925(18) 0.125(3) Uani 1 1 d . . .
O1S O 0.6469(7) 0.0309(4) 0.0508(2) 0.165(4) Uani 1 1 d . . .
O3S O 0.5953(10) -0.0952(9) 0.0309(3) 0.237(7) Uani 1 1 d . . .
C3S C 0.5149(6) -0.1054(7) 0.0218(4) 0.133(4) Uani 1 1 d . . .
H7 H 0.4807 -0.0882 0.0440 0.200 Uiso 1 1 calc R . .
H8 H 0.5044 -0.1616 0.0164 0.200 Uiso 1 1 calc R . .
H9 H 0.5011 -0.0738 -0.0014 0.200 Uiso 1 1 calc R . .
C1S C 0.5967(9) -0.0577(7) 0.1129(3) 0.161(6) Uani 1 1 d . . .
H6 H 0.5366 -0.0517 0.1126 0.241 Uiso 1 1 calc R . .
H5 H 0.6211 -0.0158 0.1292 0.241 Uiso 1 1 calc R . .
H4 H 0.6111 -0.1096 0.1239 0.241 Uiso 1 1 calc R . .
O2S O 0.7133(14) -0.0986(11) 0.0651(7) 0.370(14) Uani 1 1 d . . .
C2S C 0.7733(10) -0.1266(12) 0.0489(6) 0.226(9) Uani 1 1 d . . .
H1 H 0.7616 -0.1338 0.0209 0.339 Uiso 1 1 calc R . .
H2 H 0.7865 -0.1781 0.0608 0.339 Uiso 1 1 calc R . .
H3 H 0.8203 -0.0906 0.0521 0.339 Uiso 1 1 calc R . .
P1X P 0.0435(4) 0.0627(4) 0.08682(19) 0.223(2) Uiso 1 1 d D . .
O1X O 0.0830(9) 0.0369(10) 0.1261(3) 0.251(6) Uiso 1 1 d D . .
C1X C 0.0828(15) 0.0348(16) 0.0415(5) 0.293(12) Uiso 1 1 d D . .
C2X C -0.1065(9) 0.096(2) 0.0841(9) 0.327(14) Uiso 1 1 d D . .
H4X H -0.0828 0.1429 0.0972 0.392 Uiso 1 1 calc R . .
H5X H -0.1547 0.0779 0.0989 0.392 Uiso 1 1 calc R . .
H6X H -0.1232 0.1107 0.0573 0.392 Uiso 1 1 calc R . .
O2X O -0.0453(8) 0.0336(18) 0.0825(8) 0.472(17) Uiso 1 1 d D . .
C3X C 0.062(2) 0.1805(15) 0.0433(10) 0.41(2) Uiso 1 1 d D . .
H7X H 0.1140 0.2099 0.0428 0.488 Uiso 1 1 calc R . .
H8X H 0.0169 0.2154 0.0348 0.488 Uiso 1 1 calc R . .
H9X H 0.0656 0.1351 0.0254 0.488 Uiso 1 1 calc R . .
O3X O 0.046(2) 0.1530(5) 0.0822(10) 0.56(2) Uiso 1 1 d D . .

loop_
_atom_site_aniso_label
_atom_site_aniso_U_11
_atom_site_aniso_U_22
_atom_site_aniso_U_33
_atom_site_aniso_U_23
_atom_site_aniso_U_13
_atom_site_aniso_U_12
P1 0.144(3) 0.0662(18) 0.1023(18) -0.0129(12) 0.0020(14) -0.0178(15)
O100 0.042(3) 0.032(3) 0.096(3) 0.009(2) 0.0017(19) -0.0027(19)
O3 0.045(3) 0.030(2) 0.079(3) -0.0003(19) -0.0008(19) 0.015(2)
O4 0.064(3) 0.047(3) 0.095(3) -0.005(2) -0.002(2) -0.013(2)
O5 0.049(3) 0.057(3) 0.076(3) 0.007(2) 0.0143(19) -0.009(2)
O6 0.070(3) 0.070(3) 0.094(3) -0.001(3) 0.030(3) 0.006(3)
O7 0.077(4) 0.041(3) 0.094(3) -0.011(2) 0.006(2) -0.007(3)
O8 0.095(4) 0.042(3) 0.086(3) 0.003(2) 0.010(3) 0.010(2)
O9 0.025(2) 0.059(3) 0.094(3) -0.013(2) 0.005(2) -0.0032(19)
C10 0.024(3) 0.054(4) 0.063(4) -0.014(3) -0.004(3) 0.011(3)
C11 0.056(5) 0.040(4) 0.049(3) -0.001(3) 0.009(3) 0.000(3)
C100 0.038(4) 0.039(4) 0.064(4) 0.004(3) -0.008(3) -0.004(3)
C13 0.019(3) 0.048(4) 0.072(4) -0.005(3) -0.009(2) -0.005(3)
C14 0.047(4) 0.045(4) 0.051(4) 0.002(3) 0.005(3) 0.013(3)
C16 0.059(5) 0.035(4) 0.079(4) -0.006(3) 0.001(4) -0.003(3)
C17 0.059(4) 0.024(3) 0.079(5) -0.007(3) 0.003(3) 0.027(3)
C18 0.026(3) 0.040(4) 0.076(4) 0.020(3) 0.004(3) 0.013(3)
C19 0.035(4) 0.047(4) 0.074(4) 0.010(3) -0.002(3) 0.002(3)
C20 0.083(6) 0.031(4) 0.067(4) 0.007(3) -0.008(4) 0.025(4)
C21 0.027(3) 0.080(5) 0.075(5) -0.018(4) 0.023(3) 0.006(3)
C23 0.037(4) 0.031(3) 0.081(4) -0.018(3) -0.005(3) 0.016(3)
C24 0.056(4) 0.053(4) 0.062(4) 0.019(3) -0.006(3) -0.024(4)
C25 0.045(4) 0.065(5) 0.048(4) 0.000(3) 0.008(3) 0.002(3)
C26 0.036(4) 0.043(4) 0.069(4) -0.008(3) 0.001(3) -0.004(3)
C27 0.032(4) 0.060(4) 0.057(4) 0.011(3) 0.008(3) -0.015(3)
C28 0.075(5) 0.037(4) 0.072(4) 0.004(3) -0.002(3) -0.002(3)
C29 0.039(4) 0.057(5) 0.091(5) -0.007(4) -0.009(3) 0.004(3)
C30 0.052(4) 0.050(4) 0.072(4) -0.005(3) 0.001(3) 0.014(3)
C31 0.042(4) 0.052(4) 0.062(4) 0.009(3) 0.004(3) 0.008(3)
C32 0.047(4) 0.035(4) 0.058(4) 0.001(3) -0.010(3) -0.005(3)
C33 0.071(5) 0.026(3) 0.076(5) -0.004(3) 0.003(4) 0.004(3)
C34 0.059(5) 0.039(4) 0.099(5) 0.005(3) -0.001(3) 0.011(3)
C35 0.075(5) 0.018(3) 0.056(4) 0.004(3) -0.001(3) -0.003(3)
C36 0.086(6) 0.042(4) 0.080(5) 0.004(3) 0.014(4) 0.003(4)
C37 0.061(4) 0.062(5) 0.061(4) 0.013(3) 0.005(3) -0.012(4)
C38 0.039(4) 0.030(3) 0.080(4) -0.006(3) 0.003(3) 0.010(3)
C39 0.043(4) 0.041(5) 0.116(6) 0.006(4) -0.006(4) -0.004(3)
C40 0.039(4) 0.057(4) 0.112(5) -0.014(4) -0.005(3) 0.002(3)
C41 0.070(5) 0.047(4) 0.052(4) 0.005(3) 0.026(4) 0.016(4)
C42 0.080(6) 0.052(5) 0.095(6) -0.018(4) -0.020(4) -0.004(4)
C44 0.061(5) 0.046(4) 0.062(4) 0.017(3) -0.005(3) -0.001(3)
O46 0.162(7) 0.055(4) 0.217(7) 0.031(4) -0.101(6) -0.024(4)
C48 0.077(5) 0.063(5) 0.110(5) -0.005(4) -0.022(4) -0.033(4)
C49 0.133(8) 0.107(7) 0.049(4) -0.014(4) -0.001(4) -0.021(6)
C50 0.097(6) 0.085(6) 0.066(4) 0.014(4) 0.004(4) 0.002(5)
C51 0.085(5) 0.058(5) 0.102(6) 0.008(4) 0.024(4) 0.005(4)
O300 0.232(8) 0.059(4) 0.082(4) 0.014(3) -0.040(4) 0.017(4)
O1S 0.333(12) 0.050(4) 0.113(4) -0.017(3) 0.063(6) -0.062(5)
O3S 0.267(15) 0.302(17) 0.140(7) -0.086(8) 0.037(8) -0.113(13)
C3S 0.068(6) 0.109(8) 0.224(13) 0.018(8) 0.002(7) 0.007(6)
C1S 0.216(13) 0.091(7) 0.176(10) 0.048(7) -0.062(9) -0.112(9)
O2S 0.29(2) 0.259(18) 0.56(3) -0.080(19) -0.13(2) 0.203(18)
C2S 0.141(14) 0.202(18) 0.34(2) 0.019(17) -0.097(15) 0.077(13)

loop_
_atom_type_symbol
_atom_type_description
_atom_type_scat_dispersion_real
_atom_type_scat_dispersion_imag
_atom_type_scat_source
C C 0.0033 0.0016 'International Tables Vol C Tables 4.2.6.8 and 6.1.1.4'
H H 0.0000 0.0000 'International Tables Vol C Tables 4.2.6.8 and 6.1.1.4'
O O 0.0106 0.0060 'International Tables Vol C Tables 4.2.6.8 and 6.1.1.4'
P P 0.1023 0.0942 'International Tables Vol C Tables 4.2.6.8 and 6.1.1.4'

loop_
_geom_angle_atom_site_label_1
_geom_angle_atom_site_label_2
_geom_angle_atom_site_label_3
_geom_angle
_geom_angle_site_symmetry_1
_geom_angle_site_symmetry_3
_geom_angle_publ_flag
O1S P1 O2S 116.5(12) . . ?
O1S P1 O3S 110.1(7) . . ?
O2S P1 O3S 98.0(11) . . ?
O1S P1 C1S 111.4(5) . . ?
O2S P1 C1S 101.5(11) . . ?
O3S P1 C1S 118.7(6) . . ?
C32 O100 C14 116.8(4) . . ?
C32 O3 C38 116.3(4) . . ?
C16 O4 C42 117.1(5) . . ?
C19 O5 C29 116.9(4) . . ?
C21 O6 C50 116.8(5) . . ?
C42 O7 C33 118.4(5) . . ?
C41 O8 C50 117.5(5) . . ?
C29 O9 C22 116.4(4) . . ?
C26 C10 C38 117.1(5) . . ?
C26 C10 C100 120.5(5) . . ?
C38 C10 C100 122.1(6) . . ?
C22 C11 C26 116.4(5) . . ?
C22 C11 C30 121.3(5) . . ?
C26 C11 C30 122.0(5) . . ?
C13 C100 C10 108.9(4) . . ?
C14 C13 C18 115.8(5) . . ?
C14 C13 C100 124.7(6) . . ?
C18 C13 C100 119.5(5) . . ?
C13 C14 C31 127.3(6) . . ?
C13 C14 O100 118.8(5) . . ?
C31 C14 O100 114.0(5) . . ?
C44 C16 C37 123.5(6) . . ?
C44 C16 O4 119.8(6) . . ?
C37 C16 O4 116.6(6) . . ?
C41 C17 C20 119.4(6) . . ?
C41 C17 C34 121.1(6) . . ?
C20 C17 C34 119.5(6) . . ?
C25 C18 C13 122.0(5) . . ?
C27 C19 O5 120.7(6) . . ?
C27 C19 C37 122.6(6) . . ?
O5 C19 C37 116.6(5) . . ?
C17 C20 C35 121.9(6) . . ?
C25 C21 O6 121.9(6) . . ?
C25 C21 C31 121.8(5) . . ?
O6 C21 C31 116.4(6) . . ?
O9 C22 C11 119.7(5) . . ?
O9 C22 C23 117.5(5) . . ?
C11 C22 C23 122.6(5) . . ?
C38 C23 C22 117.4(5) . . ?
C38 C23 C40 120.7(6) . . ?
C22 C23 C40 121.8(5) . . ?
C44 C24 C27 122.9(6) . . ?
C18 C25 C21 119.3(6) . . ?
C18 C25 C34 120.0(5) . . ?
C21 C25 C34 120.6(6) . . ?
C10 C26 C11 123.1(6) . . ?
C19 C27 C24 116.8(6) . . ?
C19 C27 C30 122.1(6) . . ?
C24 C27 C30 121.1(5) . . ?
C35 C28 C44 109.5(5) . . ?
O9 C29 O5 113.1(5) . . ?
C11 C30 C27 110.4(5) . . ?
C14 C31 C21 113.7(5) . . ?
C14 C31 C51 125.2(6) . . ?
C21 C31 C51 121.0(6) . . ?
O3 C32 O100 113.2(4) . . ?
O3 C32 C39 108.4(5) . . ?
O100 C32 C39 104.7(4) . . ?
C36 C33 C35 125.6(7) . . ?
C36 C33 O7 116.2(6) . . ?
C35 C33 O7 118.0(6) . . ?
C17 C34 C25 108.5(5) . . ?
C33 C35 C20 116.5(6) . . ?
C33 C35 C28 124.3(6) . . ?
C20 C35 C28 119.0(6) . . ?
C33 C36 C41 115.1(6) . . ?
C33 C36 C49 123.7(8) . . ?
C41 C36 C49 121.2(6) . . ?
C16 C37 C19 116.0(6) . . ?
C16 C37 C48 122.3(6) . . ?
C19 C37 C48 121.5(6) . . ?
C23 C38 C10 123.3(6) . . ?
C23 C38 O3 118.8(5) . . ?
C10 C38 O3 117.7(5) . . ?
O46 C39 O300 124.7(7) . . ?
O46 C39 C32 120.6(7) . . ?
O300 C39 C32 114.7(6) . . ?
C17 C41 O8 122.1(7) . . ?
C17 C41 C36 121.4(5) . . ?
O8 C41 C36 116.5(6) . . ?
O7 C42 O4 114.3(6) . . ?
C16 C44 C24 118.1(6) . . ?
C16 C44 C28 121.2(6) . . ?
C24 C44 C28 120.6(6) . . ?
O8 C50 O6 111.9(6) . . ?
C3S O3S P1 132.1(12) . . ?
C2S O2S P1 149(2) . . ?
O3X P1X O2X 109.7(8) . . ?
O3X P1X O1X 111.0(15) . . ?
O2X P1X O1X 112.6(14) . . ?
O3X P1X C1X 99.7(7) . . ?
O2X P1X C1X 100.0(7) . . ?
O1X P1X C1X 122.6(12) . . ?
C2X O2X P1X 113.9(18) . . ?
C3X O3X P1X 115.1(19) . . ?

loop_
_geom_bond_atom_site_label_1
_geom_bond_atom_site_label_2
_geom_bond_distance
_geom_bond_site_symmetry_2
_geom_bond_publ_flag
P1 O1S 1.401(7) . ?
P1 O2S 1.458(15) . ?
P1 O3S 1.447(10) . ?
P1 C1S 1.804(13) . ?
O100 C32 1.439(7) . ?
O100 C14 1.432(7) . ?
O3 C32 1.376(7) . ?
O3 C38 1.401(7) . ?
O4 C16 1.388(8) . ?
O4 C42 1.431(9) . ?
O5 C19 1.392(7) . ?
O5 C29 1.419(8) . ?
O6 C21 1.383(8) . ?
O6 C50 1.451(9) . ?
O7 C42 1.371(9) . ?
O7 C33 1.422(8) . ?
O8 C41 1.371(8) . ?
O8 C50 1.406(9) . ?
O9 C29 1.381(7) . ?
O9 C22 1.394(7) . ?
C10 C26 1.384(9) . ?
C10 C38 1.398(8) . ?
C10 C100 1.514(8) . ?
C11 C22 1.397(8) . ?
C11 C26 1.411(8) . ?
C11 C30 1.470(9) . ?
C100 C13 1.502(8) . ?
C13 C14 1.335(8) . ?
C13 C18 1.415(9) . ?
C14 C31 1.372(8) . ?
C16 C44 1.353(9) . ?
C16 C37 1.382(10) . ?
C17 C41 1.357(9) . ?
C17 C20 1.385(9) . ?
C17 C34 1.538(10) . ?
C18 C25 1.346(8) . ?
C19 C27 1.353(8) . ?
C19 C37 1.427(9) . ?
C20 C35 1.396(9) . ?
C21 C25 1.373(9) . ?
C21 C31 1.435(9) . ?
C22 C23 1.407(8) . ?
C23 C38 1.373(8) . ?
C23 C40 1.517(9) . ?
C24 C44 1.362(9) . ?
C24 C27 1.408(9) . ?
C25 C34 1.535(10) . ?
C27 C30 1.491(9) . ?
C28 C35 1.499(9) . ?
C28 C44 1.514(9) . ?
C31 C51 1.487(9) . ?
C32 C39 1.526(9) . ?
C33 C36 1.376(10) . ?
C33 C35 1.361(9) . ?
C36 C41 1.443(10) . ?
C36 C49 1.461(10) . ?
C37 C48 1.520(10) . ?
C39 O46 1.211(9) . ?
C39 O300 1.231(9) . ?
O3S C3S 1.324(15) . ?
O2S C2S 1.19(2) . ?
P1X O3X 1.500(5) . ?
P1X O2X 1.497(5) . ?
P1X O1X 1.513(5) . ?
P1X C1X 1.696(10) . ?
C2X O2X 1.42(3) . ?
C3X O3X 1.40(3) . ?

loop_
_cod_related_entry_id
_cod_related_entry_database
_cod_related_entry_code
1 ChemSpider 30653656
